data_4323741
loop_
_publ_author_name
'Mathias O. Senge'
'Werner W. Kalisch'

_publ_section_title
;
 Synthesis and Structural Characterization of Nonplanar
 Tetraphenylporphyrins and Their Metal Complexes with Graded Degrees of
 \b-Ethyl Substitution
;
_journal_name_full 'Inorganic Chemistry'
_journal_page_first 6103
_journal_page_last 6116
_journal_paper_doi 10.1021/ic970765g
_journal_volume 36
_journal_year 1997
_chemical_compound_source synthetic
_chemical_formula_moiety 'C52 H44 Cu N4.CH2Cl2'
_chemical_formula_structural 'C52 H44 Cu N4.CH2Cl2'
_chemical_formula_sum 'C53 H46 Cl2 Cu N4'
_chemical_formula_weight 873.38
_chemical_name_common Cu(II)tTEtTPP
_chemical_name_systematic
; 
 (2,3,12,13-Tetraethyl-5,10,15,20-tetraphenyl- 
 porphyrinato)copper(II)
;
_space_group_IT_number 2
_symmetry_cell_setting triclinic
_symmetry_space_group_name_Hall '-P 1'
_symmetry_space_group_name_H-M 'P -1'
_atom_sites_solution_hydrogens geom
_atom_sites_solution_primary Patterson
_atom_sites_solution_secondary difmap
_audit_creation_method SHELXL
_cell_angle_alpha 99.80(2)
_cell_angle_beta 94.14(2)
_cell_angle_gamma 105.83(2)
_cell_formula_units_Z 2
_cell_length_a 12.321(3)
_cell_length_b 13.429(4)
_cell_length_c 13.679(4)
_cell_measurement_reflns_used 31
_cell_measurement_temperature 126(2)
_cell_measurement_theta_max 29
_cell_measurement_theta_min 20
_cell_volume 2128.8(11)
_computing_cell_refinement 'Siemens P3'
_computing_data_collection 'Siemens P3'
_computing_data_reduction 'XDISK, SHELXTL-Plus, Siemens, 1994'
_computing_molecular_graphics 'XP, SHELXTL-Plus, Siemens, 1994'
_computing_publication_material 'XCIF, SHELXTL-Plus, Siemens, 1994'
_computing_structure_refinement 'SHELXL-93 (Sheldrick, 1993)'
_computing_structure_solution 'SHELXS-86 (Sheldrick, 1990)'
_diffrn_ambient_temperature 126(2)
_diffrn_measurement_device 'Syntex P21'
_diffrn_measurement_method 2theta-theta-scans
_diffrn_radiation_monochromator graphite
_diffrn_radiation_source 'fine-focus sealed tube'
_diffrn_radiation_type CuK\a
_diffrn_radiation_wavelength 1.54178
_diffrn_reflns_av_R_equivalents 0.1046
_diffrn_reflns_av_sigmaI/netI 0.0634
_diffrn_reflns_limit_h_max 13
_diffrn_reflns_limit_h_min -13
_diffrn_reflns_limit_k_max 14
_diffrn_reflns_limit_k_min -14
_diffrn_reflns_limit_l_max 14
_diffrn_reflns_limit_l_min 0
_diffrn_reflns_number 6075
_diffrn_reflns_theta_max 57.04
_diffrn_reflns_theta_min 3.30
_diffrn_standards_decay_% <1
_diffrn_standards_interval_count 198
_diffrn_standards_number 2
_exptl_absorpt_coefficient_mu 2.202
_exptl_absorpt_correction_T_max 0.62
_exptl_absorpt_correction_T_min 0.32
_exptl_absorpt_correction_type empirical
_exptl_crystal_colour red
_exptl_crystal_density_diffrn 1.363
_exptl_crystal_density_meas ?
_exptl_crystal_density_method n/d
_exptl_crystal_description parallelepiped
_exptl_crystal_F_000 910
_exptl_crystal_size_max 0.52
_exptl_crystal_size_mid 0.26
_exptl_crystal_size_min 0.22
_refine_diff_density_max 0.602
_refine_diff_density_min -0.692
_refine_diff_density_rms 0.076
_refine_ls_extinction_method n/d
_refine_ls_goodness_of_fit_all 1.034
_refine_ls_goodness_of_fit_obs 1.078
_refine_ls_hydrogen_treatment constr
_refine_ls_matrix_type full
_refine_ls_number_parameters 541
_refine_ls_number_reflns 5753
_refine_ls_number_restraints 0
_refine_ls_restrained_S_all 1.034
_refine_ls_restrained_S_obs 1.078
_refine_ls_R_factor_all 0.0797
_refine_ls_R_factor_obs 0.0585
_refine_ls_shift/esd_max 0.000
_refine_ls_shift/esd_mean 0.000
_refine_ls_structure_factor_coef Fsqd
_refine_ls_weighting_details 'w=1/[\s^2^(Fo^2^)+(0.0751P)^2^+3.6387P] where P=(Fo^2^+2Fc^2^)/3'
_refine_ls_weighting_scheme calc
_refine_ls_wR_factor_all 0.1525
_refine_ls_wR_factor_obs 0.1385
_reflns_number_observed 4479
_reflns_number_total 5753
_reflns_observed_criterion >2sigma(I)
_cod_data_source_file ic970765g_12.cif
_cod_data_source_block ms313
_cod_depositor_comments
;
The following automatic conversions were performed:

'_exptl_crystal_density_meas' value 'n/d' was changed to '?' - the
value is perceived as not measured.

Automatic conversion script
Id: cif_fix_values 3008 2015-01-20 13:52:24Z robertas 

The following automatic conversions were performed:

'_refine_ls_weighting_scheme' value 'calc
w=1/[\s^2^(Fo^2^)+(0.0751P)^2^+3.6387P] where P=(Fo^2^+2Fc^2^)/3' was
changed to 'calc'. New tag '_refine_ls_weighting_details' was
created. The value of the new tag was set to
'w=1/[\s^2^(Fo^2^)+(0.0751P)^2^+3.6387P] where P=(Fo^2^+2Fc^2^)/3'.

Automatic conversion script
Id: cif_fix_values 3143 2015-03-26 13:38:13Z robertas 
;
_cod_original_cell_volume 2128.8(10)
_cod_database_code 4323741

loop_
_symmetry_equiv_pos_as_xyz
'x, y, z'
'-x, -y, -z'

loop_
_atom_site_aniso_label
_atom_site_aniso_U_11
_atom_site_aniso_U_22
_atom_site_aniso_U_33
_atom_site_aniso_U_23
_atom_site_aniso_U_13
_atom_site_aniso_U_12
Cu 0.0127(3) 0.0140(4) 0.0149(4) 0.0038(3) 0.0014(3) 0.0037(3)
N21 0.018(2) 0.012(2) 0.015(2) 0.002(2) 0.002(2) 0.004(2)
N22 0.014(2) 0.013(2) 0.012(2) 0.002(2) -0.0010(15) 0.0031(15)
N23 0.015(2) 0.015(2) 0.010(2) 0.001(2) -0.0002(15) 0.003(2)
N24 0.016(2) 0.015(2) 0.017(2) 0.003(2) 0.000(2) 0.005(2)
C1 0.012(2) 0.010(2) 0.018(2) -0.001(2) 0.000(2) 0.002(2)
C2 0.016(2) 0.015(2) 0.018(3) 0.004(2) -0.001(2) 0.005(2)
C21 0.024(2) 0.026(3) 0.020(3) 0.009(2) 0.002(2) 0.011(2)
C22 0.018(2) 0.049(3) 0.024(3) 0.005(3) -0.004(2) 0.008(2)
C3 0.014(2) 0.013(2) 0.019(3) -0.004(2) -0.004(2) -0.001(2)
C31 0.020(2) 0.030(3) 0.016(3) 0.008(2) 0.000(2) 0.008(2)
C32 0.046(3) 0.042(4) 0.057(4) 0.032(3) 0.010(3) 0.022(3)
C4 0.016(2) 0.011(2) 0.013(2) -0.002(2) -0.001(2) -0.001(2)
C5 0.020(2) 0.011(2) 0.011(2) -0.003(2) 0.000(2) 0.001(2)
C51 0.016(2) 0.017(2) 0.019(3) 0.006(2) 0.002(2) 0.004(2)
C52 0.043(3) 0.022(3) 0.021(3) 0.005(2) 0.015(2) 0.007(2)
C53 0.059(4) 0.021(3) 0.037(3) 0.007(3) 0.026(3) 0.004(3)
C54 0.034(3) 0.038(3) 0.031(3) 0.022(3) 0.017(2) 0.010(3)
C55 0.026(3) 0.037(3) 0.018(3) 0.003(2) 0.006(2) -0.001(2)
C56 0.024(3) 0.022(3) 0.023(3) -0.004(2) 0.003(2) -0.002(2)
C6 0.017(2) 0.019(2) 0.016(2) 0.002(2) 0.001(2) 0.004(2)
C7 0.018(2) 0.022(3) 0.020(3) 0.008(2) 0.003(2) 0.004(2)
C8 0.014(2) 0.025(3) 0.022(3) 0.002(2) 0.004(2) 0.008(2)
C9 0.014(2) 0.014(2) 0.017(2) -0.003(2) 0.001(2) 0.003(2)
C10 0.019(2) 0.015(2) 0.010(2) -0.002(2) -0.001(2) 0.005(2)
C101 0.015(2) 0.018(2) 0.021(3) 0.006(2) 0.004(2) 0.005(2)
C102 0.028(3) 0.032(3) 0.021(3) 0.010(2) 0.004(2) 0.014(2)
C103 0.035(3) 0.043(3) 0.023(3) 0.012(2) 0.011(2) 0.024(3)
C104 0.021(2) 0.037(3) 0.032(3) 0.017(2) 0.010(2) 0.016(2)
C105 0.021(2) 0.027(3) 0.021(3) 0.011(2) 0.001(2) 0.008(2)
C106 0.018(2) 0.018(2) 0.017(3) 0.004(2) 0.003(2) 0.003(2)
C11 0.021(2) 0.011(2) 0.009(2) 0.000(2) -0.005(2) 0.006(2)
C12 0.019(2) 0.026(3) 0.012(2) 0.005(2) 0.000(2) 0.010(2)
C121 0.027(3) 0.017(3) 0.032(3) 0.009(2) 0.006(2) 0.011(2)
C122 0.043(3) 0.035(3) 0.045(4) -0.008(3) -0.003(3) 0.019(3)
C13 0.025(2) 0.019(2) 0.008(2) 0.004(2) -0.001(2) 0.007(2)
C131 0.029(3) 0.020(3) 0.030(3) 0.010(2) 0.010(2) 0.012(2)
C132 0.052(4) 0.021(3) 0.040(3) 0.006(3) 0.009(3) -0.013(3)
C14 0.014(2) 0.018(2) 0.013(2) 0.004(2) -0.004(2) 0.000(2)
C15 0.010(2) 0.016(2) 0.014(2) 0.001(2) -0.006(2) 0.000(2)
C151 0.018(2) 0.016(2) 0.021(3) 0.004(2) 0.005(2) 0.008(2)
C152 0.025(3) 0.022(3) 0.019(3) 0.000(2) 0.002(2) 0.005(2)
C153 0.052(3) 0.032(3) 0.021(3) 0.011(2) 0.013(3) 0.019(3)
C154 0.056(4) 0.028(3) 0.055(4) 0.028(3) 0.036(3) 0.025(3)
C155 0.022(3) 0.021(3) 0.071(4) 0.017(3) 0.016(3) 0.006(2)
C156 0.024(3) 0.019(3) 0.046(3) 0.014(2) 0.004(2) 0.008(2)
C16 0.011(2) 0.018(2) 0.014(2) 0.002(2) -0.004(2) 0.003(2)
C17 0.017(2) 0.021(3) 0.014(2) 0.010(2) 0.002(2) 0.001(2)
C18 0.014(2) 0.019(2) 0.013(2) 0.002(2) 0.001(2) 0.006(2)
C19 0.011(2) 0.018(2) 0.014(2) 0.001(2) -0.002(2) 0.003(2)
C20 0.010(2) 0.015(2) 0.020(3) 0.000(2) 0.001(2) 0.002(2)
C201 0.020(2) 0.024(3) 0.016(2) 0.007(2) 0.003(2) 0.010(2)
C202 0.020(2) 0.023(3) 0.019(3) 0.007(2) 0.004(2) 0.007(2)
C203 0.020(2) 0.040(3) 0.021(3) 0.011(2) 0.006(2) 0.012(2)
C204 0.036(3) 0.040(3) 0.025(3) 0.008(2) 0.010(2) 0.027(3)
C205 0.040(3) 0.027(3) 0.024(3) 0.012(2) 0.009(2) 0.018(2)
C206 0.023(2) 0.022(3) 0.025(3) 0.003(2) 0.002(2) 0.008(2)
C1S 0.076(5) 0.051(4) 0.079(6) 0.025(4) -0.006(4) 0.003(4)
Cl1S 0.0532(10) 0.0572(11) 0.0677(12) -0.0023(9) 0.0180(9) -0.0060(8)
Cl2S 0.118(2) 0.0870(15) 0.0629(13) 0.0048(11) -0.0005(12) 0.0648(14)

loop_
_atom_site_label
_atom_site_type_symbol
_atom_site_fract_x
_atom_site_fract_y
_atom_site_fract_z
_atom_site_U_iso_or_equiv
_atom_site_thermal_displace_type
_atom_site_occupancy
_atom_site_calc_flag
_atom_site_refinement_flags
_atom_site_disorder_group
Cu Cu 0.01913(5) 0.47134(5) 0.28432(5) 0.0138(2) Uani 1 d . .
N21 N -0.0319(3) 0.5830(3) 0.2278(3) 0.0150(8) Uani 1 d . .
N22 N 0.1536(3) 0.4982(3) 0.2152(3) 0.0135(8) Uani 1 d . .
N23 N 0.0564(3) 0.3453(3) 0.3238(3) 0.0144(8) Uani 1 d . .
N24 N -0.1064(3) 0.4550(3) 0.3653(3) 0.0161(8) Uani 1 d . .
C1 C -0.1290(3) 0.6125(3) 0.2451(3) 0.0142(10) Uani 1 d . .
C2 C -0.1586(4) 0.6647(3) 0.1659(3) 0.0167(10) Uani 1 d . .
C21 C -0.2687(4) 0.6890(4) 0.1430(4) 0.0222(11) Uani 1 d . .
H21A H -0.2580(4) 0.7391(4) 0.0967(4) 0.027 Uiso 1 calc R .
H21B H -0.2900(4) 0.7235(4) 0.2055(4) 0.027 Uiso 1 calc R .
C22 C -0.3647(4) 0.5900(4) 0.0959(4) 0.0310(13) Uani 1 d . .
H22A H -0.4347(4) 0.6092(4) 0.0823(4) 0.047 Uiso 1 calc R .
H22B H -0.3766(4) 0.5407(4) 0.1420(4) 0.047 Uiso 1 calc R .
H22C H -0.3446(4) 0.5564(4) 0.0332(4) 0.047 Uiso 1 calc R .
C3 C -0.0752(4) 0.6715(3) 0.1054(3) 0.0174(10) Uani 1 d . .
C31 C -0.0791(4) 0.7108(4) 0.0086(3) 0.0213(11) Uani 1 d . .
H31A H -0.1567(4) 0.6798(4) -0.0280(3) 0.026 Uiso 1 calc R .
H31B H -0.0261(4) 0.6852(4) -0.0331(3) 0.026 Uiso 1 calc R .
C32 C -0.0481(5) 0.8316(4) 0.0218(5) 0.044(2) Uani 1 d . .
H32A H -0.0525(5) 0.8510(4) -0.0440(5) 0.066 Uiso 1 calc R .
H32B H 0.0294(5) 0.8631(4) 0.0563(5) 0.066 Uiso 1 calc R .
H32C H -0.1014(5) 0.8577(4) 0.0614(5) 0.066 Uiso 1 calc R .
C4 C 0.0074(3) 0.6256(3) 0.1475(3) 0.0150(10) Uani 1 d . .
C5 C 0.1148(4) 0.6280(3) 0.1190(3) 0.0157(10) Uani 1 d . .
C51 C 0.1645(4) 0.6934(3) 0.0447(3) 0.0172(10) Uani 1 d . .
C52 C 0.2104(4) 0.8016(4) 0.0724(4) 0..0283(12) Uani 1 d . .
H52A H 0.2090(4) 0.8360(4) 0.1387(4) 0.034 Uiso 1 calc R .
C53 C 0.2587(5) 0.8603(4) 0.0039(4) 0.0390(14) Uani 1 d . .
H53A H 0.2914(5) 0.9345(4) 0.0239(4) 0.047 Uiso 1 calc R .
C54 C 0.2592(4) 0.8107(4) -0.0933(4) 0.0320(13) Uani 1 d . .
H54A H 0.2900(4) 0.8511(4) -0.1408(4) 0.038 Uiso 1 calc R .
C55 C 0.2148(4) 0.7030(4) -0.1211(4) 0.0290(12) Uani 1 d . .
H55A H 0.2157(4) 0.6688(4) -0.1877(4) 0.035 Uiso 1 calc R .
C56 C 0.1691(4) 0.6445(4) -0.0529(4) 0.0258(12) Uani 1 d . .
H56A H 0.1404(4) 0.5699(4) -0.0724(4) 0.031 Uiso 1 calc R .
C6 C 0.1852(4) 0.5757(4) 0.1582(3) 0.0182(10) Uani 1 d . .
C7 C 0.3004(4) 0.5870(4) 0.1389(3) 0.0202(11) Uani 1 d . .
H7A H 0.3425(4) 0.6347(4) 0.1019(3) 0.024 Uiso 1 calc R .
C8 C 0.3383(4) 0.5178(4) 0.1826(3) 0.0202(11) Uani 1 d . .
H8A H 0.4123(4) 0.5092(4) 0.1838(3) 0.024 Uiso 1 calc R .
C9 C 0.2451(3) 0.4599(3) 0.2269(3) 0.0162(10) Uani 1 d . .
C10 C 0.2431(4) 0.3686(3) 0.2665(3) 0.0153(10) Uani 1 d . .
C101 C 0.3518(4) 0.3393(3) 0.2692(3) 0.0175(10) Uani 1 d . .
C102 C 0.3977(4) 0.3102(4) 0.1819(4) 0.0254(11) Uani 1 d . .
H10A H 0.3581(4) 0.3069(4) 0.1187(4) 0.030 Uiso 1 calc R .
C103 C 0.4999(4) 0.2862(4) 0.1865(4) 0.0298(12) Uani 1 d . .
H10B H 0.5302(4) 0.2670(4) 0.1266(4) 0.036 Uiso 1 calc R .
C104 C 0.5584(4) 0.2900(4) 0.2783(4) 0.0269(12) Uani 1 d . .
H10C H 0.6289(4) 0.2739(4) 0.2816(4) 0.032 Uiso 1 calc R .
C105 C 0.5134(4) 0.3174(4) 0.3646(4) 0.0220(11) Uani 1 d . .
H10D H 0.5528(4) 0.3195(4) 0.4276(4) 0.026 Uiso 1 calc R .
C106 C 0.4112(4) 0.3419(3) 0.3606(3) 0.0178(10) Uani 1 d . .
H10E H 0.3814(4) 0.3607(3) 0.4209(3) 0.021 Uiso 1 calc R .
C11 C 0.1478(4) 0.3090(3) 0.3022(3) 0.0138(10) Uani 1 d . .
C12 C 0.1287(4) 0.2027(4) 0.3223(3) 0.0182(10) Uani 1 d . .
C121 C 0.1995(4) 0.1281(4) 0.3006(4) 0.0239(11) Uani 1 d . .
H12A H 0.1776(4) 0.0718(4) 0.3398(4) 0.029 Uiso 1 calc R .
H12B H 0.2805(4) 0.1672(4) 0.3231(4) 0.029 Uiso 1 calc R .
C122 C 0.1869(5) 0.0772(4) 0.1906(4) 0.0417(15) Uani 1 d . .
H12C H 0.2349(5) 0.0298(4) 0.1815(4) 0.063 Uiso 1 calc R .
H12D H 0.2103(5) 0.1323(4) 0.1512(4) 0.063 Uiso 1 calc R .
H12E H 0.1073(5) 0.0368(4) 0.1680(4) 0.063 Uiso 1 calc R .
C13 C 0.0266(4) 0.1775(4) 0.3586(3) 0.0176(10) Uani 1 d . .
C131 C -0.0391(4) 0.0686(4) 0.3711(4) 0.0243(11) Uani 1 d . .
H13A H -0.0758(4) 0.0741(4) 0.4330(4) 0.029 Uiso 1 calc R .
H13B H 0.0137(4) 0.0255(4) 0.3773(4) 0.029 Uiso 1 calc R .
C132 C -0.1299(5) 0.0148(4) 0.2810(4) 0.0420(15) Uani 1 d . .
H13C H -0.1718(5) -0.0557(4) 0.2900(4) 0.063 Uiso 1 calc R .
H13D H -0.0932(5) 0.0085(4) 0.2199(4) 0.063 Uiso 1 calc R .
H13E H -0.1826(5) 0.0571(4) 0.2755(4) 0.063 Uiso 1 calc R .
C14 C -0.0147(3) 0.2705(3) 0.3665(3) 0.0155(10) Uani 1 d . .
C15 C -0.0999(3) 0.2908(3) 0.4213(3) 0.0148(10) Uani 1 d . .
C151 C -0.1576(4) 0.2184(3) 0.4859(3) 0.0172(10) Uani 1 d . .
C152 C -0.1020(4) 0.2179(4) 0.5778(3) 0.0226(11) Uani 1 d . .
H15A H -0.0258(4) 0.2610(4) 0.5975(3) 0.027 Uiso 1 calc R .
C153 C -0.1559(5) 0.1557(4) 0.6413(4) 0.0324(13) Uani 1 d . .
H15B H -0.1166(5) 0.1558(4) 0.7037(4) 0.039 Uiso 1 calc R .
C154 C -0.2673(5) 0.0934(4) 0.6133(5) 0.0398(15) Uani 1 d . .
H15C H -0.3047(5) 0.0502(4) 0.6562(5) 0.048 Uiso 1 calc R .
C155 C -0.3234(4) 0.0946(4) 0.5230(5) 0.0368(14) Uani 1 d . .
H15D H -0.4002(4) 0.0528(4) 0.5045(5) 0.044 Uiso 1 calc R .
C156 C -0.2698(4) 0.1558(4) 0.4586(4) 0.0283(12) Uani 1 d . .
H15E H -0.3094(4) 0.1550(4) 0.3961(4) 0.034 Uiso 1 calc R .
C16 C -0.1326(3) 0.3832(3) 0.4279(3) 0.0150(10) Uani 1 d . .
C17 C -0.2063(4) 0.4146(4) 0.4964(3) 0.0176(10) Uani 1 d . .
H17A H -0.2350(4) 0.3802(4) 0.5483(3) 0.021 Uiso 1 calc R .
C18 C -0.2271(3) 0.5024(3) 0.4729(3) 0.0153(10) Uani 1 d . .
H18A H -0.2719(3) 0.5417(3) 0.5059(3) 0.018 Uiso 1 calc R .
C19 C -0.1686(3) 0.5243(3) 0.3892(3) 0.0149(10) Uani 1 d . .
C20 C -0.1853(3) 0.5954(3) 0.3290(3) 0.0160(10) Uani 1 d . .
C201 C -0.2655(4) 0.6580(4) 0.3610(3) 0.0187(10) Uani 1 d . .
C202 C -0.3822(4) 0.6095(4) 0.3527(3) 0.0202(10) Uani 1 d . .
H20A H -0.4115(4) 0.5355(4) 0.3285(3) 0.024 Uiso 1 calc R .
C203 C -0.4558(4) 0.6682(4) 0.3794(3) 0.0256(12) Uani 1 d . .
H20B H -0.5354(4) 0.6348(4) 0.3717(3) 0.031 Uiso 1 calc R .
C204 C -0.4137(4) 0.7754(4) 0.4173(4) 0.0299(12) Uani 1 d . .
H20C H -0.4641(4) 0.8157(4) 0.4360(4) 0.036 Uiso 1 calc R .
C205 C -0.2973(4) 0.8240(4) 0.4281(4) 0.0276(12) Uani 1 d . .
H20D H -0.2680(4) 0.8976(4) 0.4545(4) 0.033 Uiso 1 calc R .
C206 C -0.2240(4) 0.7656(4) 0.4003(4) 0.0233(11) Uani 1 d . .
H20E H -0.1445(4) 0.7994(4) 0.4081(4) 0.028 Uiso 1 calc R .
C1S C 0.5218(7) -0.1157(6) 0.1913(6) 0.071(2) Uani 1 d . .
H1SA H 0.4472(7) -0.1695(6) 0.1855(6) 0.085 Uiso 1 calc R .
H1SB H 0.5744(7) -0.1298(6) 0.2417(6) 0.085 Uiso 1 calc R .
Cl1S Cl 0.50582(14) 0.00890(14) 0.23164(14) 0.0651(5) Uani 1 d . .
Cl2S Cl 0.5746(2) -0.1273(2) 0.07564(15) 0.0842(7) Uani 1 d . .

loop_
_atom_type_symbol
_atom_type_description
_atom_type_scat_dispersion_real
_atom_type_scat_dispersion_imag
_atom_type_scat_source
C C 0.0181 0.0091 'International Tables Vol C Tables 4.2.6.8 and 6.1.1.4'
H H 0.0000 0.0000 'International Tables Vol C Tables 4.2.6.8 and 6.1.1.4'
N N 0.0311 0.0180 'International Tables Vol C Tables 4.2.6.8 and 6.1.1.4'
Cu Cu -1.9646 0.5888 'International Tables Vol C Tables 4.2.6.8 and 6.1.1.4'
Cl Cl 0.3639 0.7018 'International Tables Vol C Tables 4.2.6.8 and 6.1.1.4'

loop_
_geom_angle_atom_site_label_1
_geom_angle_atom_site_label_2
_geom_angle_atom_site_label_3
_geom_angle
_geom_angle_site_symmetry_1
_geom_angle_site_symmetry_3
_geom_angle_publ_flag
N22 Cu N24 174.14(15) . . ?
N22 Cu N23 89.72(14) . . ?
N24 Cu N23 90.91(14) . . ?
N22 Cu N21 90.68(14) . . ?
N24 Cu N21 89.52(14) . . ?
N23 Cu N21 171.86(14) . . ?
C4 N21 C1 106.2(4) . . ?
C4 N21 Cu 125.9(3) . . ?
C1 N21 Cu 126.4(3) . . ?
C9 N22 C6 105.9(3) . . ?
C9 N22 Cu 127.3(3) . . ?
C6 N22 Cu 125.8(3) . . ?
C11 N23 C14 106.7(3) . . ?
C11 N23 Cu 127.5(3) . . ?
C14 N23 Cu 125.3(3) . . ?
C19 N24 C16 105.8(3) . . ?
C19 N24 Cu 127.3(3) . . ?
C16 N24 Cu 125.5(3) . . ?
N21 C1 C20 123.0(4) . . ?
N21 C1 C2 109.7(4) . . ?
C20 C1 C2 127.3(4) . . ?
C3 C2 C1 106.8(4) . . ?
C3 C2 C21 124.9(4) . . ?
C1 C2 C21 127.5(4) . . ?
C2 C21 C22 112.1(4) . . ?
C2 C3 C4 107.1(4) . . ?
C2 C3 C31 123.8(4) . . ?
C4 C3 C31 128.9(4) . . ?
C3 C31 C32 114.2(4) . . ?
N21 C4 C5 122.5(4) . . ?
N21 C4 C3 109.7(4) . . ?
C5 C4 C3 127.7(4) . . ?
C6 C5 C4 124.0(4) . . ?
C6 C5 C51 114.9(4) . . ?
C4 C5 C51 121.0(4) . . ?
C52 C51 C56 118.6(4) . . ?
C52 C51 C5 121.2(4) . . ?
C56 C51 C5 120.1(4) . . ?
C51 C52 C53 120.5(5) . . ?
C54 C53 C52 120.0(5) . . ?
C55 C54 C53 119.8(5) . . ?
C56 C55 C54 120.3(5) . . ?
C55 C56 C51 120.8(4) . . ?
C5 C6 N22 126.0(4) . . ?
C5 C6 C7 124.8(4) . . ?
N22 C6 C7 109.0(4) . . ?
C8 C7 C6 107.9(4) . . ?
C7 C8 C9 106.9(4) . . ?
N22 C9 C10 124.5(4) . . ?
N22 C9 C8 110.2(4) . . ?
C10 C9 C8 124.9(4) . . ?
C11 C10 C9 123.6(4) . . ?
C11 C10 C101 121.1(4) . . ?
C9 C10 C101 115.3(4) . . ?
C106 C101 C102 118.1(4) . . ?
C106 C101 C10 119.9(4) . . ?
C102 C101 C10 122.0(4) . . ?
C103 C102 C101 120.9(5) . . ?
C102 C103 C104 120.2(5) . . ?
C105 C104 C103 119.4(4) . . ?
C104 C105 C106 120.7(4) . . ?
C105 C106 C101 120.7(4) . . ?
N23 C11 C10 123.1(4) . . ?
N23 C11 C12 109.8(4) . . ?
C10 C11 C12 127.1(4) . . ?
C13 C12 C11 106.8(4) . . ?
C13 C12 C121 124.4(4) . . ?
C11 C12 C121 128.6(4) . . ?
C12 C121 C122 113.6(4) . . ?
C12 C13 C14 106.9(4) . . ?
C12 C13 C131 125.6(4) . . ?
C14 C13 C131 126.7(4) . . ?
C13 C131 C132 110.3(4) . . ?
N23 C14 C15 123.2(4) . . ?
N23 C14 C13 109.2(4) . . ?
C15 C14 C13 126.9(4) . . ?
C14 C15 C16 123.7(4) . . ?
C14 C15 C151 122.1(4) . . ?
C16 C15 C151 114.0(4) . . ?
C152 C151 C156 118.8(4) . . ?
C152 C151 C15 120.1(4) . . ?
C156 C151 C15 121.0(4) . . ?
C153 C152 C151 121.1(5) . . ?
C152 C153 C154 119.7(5) . . ?
C155 C154 C153 119.5(5) . . ?
C154 C155 C156 121.2(5) . . ?
C155 C156 C151 119.7(5) . . ?
N24 C16 C15 125.6(4) . . ?
N24 C16 C17 109.2(4) . . ?
C15 C16 C17 125.0(4) . . ?
C18 C17 C16 107.3(4) . . ?
C17 C18 C19 106.9(4) . . ?
N24 C19 C20 123.5(4) . . ?
N24 C19 C18 110.5(4) . . ?
C20 C19 C18 125.2(4) . . ?
C1 C20 C19 123.7(4) . . ?
C1 C20 C201 119.9(4) . . ?
C19 C20 C201 116.4(4) . . ?
C206 C201 C202 118.7(4) . . ?
C206 C201 C20 120.3(4) . . ?
C202 C201 C20 121.0(4) . . ?
C203 C202 C201 120.6(5) . . ?
C204 C203 C202 120.1(4) . . ?
C203 C204 C205 119.8(5) . . ?
C206 C205 C204 120.1(5) . . ?
C205 C206 C201 120.7(4) . . ?
Cl1S C1S Cl2S 112.2(4) . . ?

loop_
_geom_bond_atom_site_label_1
_geom_bond_atom_site_label_2
_geom_bond_distance
_geom_bond_site_symmetry_2
_geom_bond_publ_flag
Cu N22 1.945(3) . ?
Cu N24 1.953(4) . ?
Cu N23 2.017(4) . ?
Cu N21 2.021(4) . ?
N21 C4 1.381(6) . ?
N21 C1 1.382(5) . ?
N22 C9 1.371(5) . ?
N22 C6 1.394(6) . ?
N23 C11 1.376(5) . ?
N23 C14 1.382(5) . ?
N24 C19 1.372(6) . ?
N24 C16 1.384(6) . ?
C1 C20 1.403(6) . ?
C1 C2 1.462(6) . ?
C2 C3 1.358(6) . ?
C2 C21 1.503(6) . ?
C21 C22 1.524(7) . ?
C3 C4 1.459(6) . ?
C3 C31 1.509(6) . ?
C31 C32 1.537(7) . ?
C4 C5 1.400(6) . ?
C5 C6 1.388(6) . ?
C5 C51 1.510(6) . ?
C51 C52 1.380(6) . ?
C51 C56 1.397(6) . ?
C52 C53 1.389(7) . ?
C53 C54 1.384(7) . ?
C54 C55 1.374(7) . ?
C55 C56 1.374(7) . ?
C6 C7 1.434(6) . ?
C7 C8 1.350(6) . ?
C8 C9 1.437(6) . ?
C9 C10 1.417(6) . ?
C10 C11 1.400(6) . ?
C10 C101 1.495(6) . ?
C101 C106 1.393(6) . ?
C101 C102 1.398(6) . ?
C102 C103 1.382(7) . ?
C103 C104 1.388(7) . ?
C104 C105 1.376(7) . ?
C105 C106 1.385(6) . ?
C11 C12 1.458(6) . ?
C12 C13 1.363(6) . ?
C12 C121 1.506(6) . ?
C121 C122 1.521(7) . ?
C13 C14 1.463(6) . ?
C13 C131 1.510(6) . ?
C131 C132 1.532(7) . ?
C14 C15 1.393(6) . ?
C15 C16 1.396(6) . ?
C15 C151 1.495(6) . ?
C151 C152 1.389(6) . ?
C151 C156 1.395(7) . ?
C152 C153 1.386(7) . ?
C153 C154 1.385(8) . ?
C154 C155 1.376(8) . ?
C155 C156 1.386(7) . ?
C16 C17 1.440(6) . ?
C17 C18 1.357(6) . ?
C18 C19 1.426(6) . ?
C19 C20 1.408(6) . ?
C20 C201 1.504(6) . ?
C201 C206 1.391(7) . ?
C201 C202 1.395(6) . ?
C202 C203 1.385(7) . ?
C203 C204 1.382(7) . ?
C204 C205 1.390(7) . ?
C205 C206 1.381(7) . ?
C1S Cl1S 1.739(8) . ?
C1S Cl2S 1.752(8) . ?
